data_7206230
loop_
_publ_author_name
'Ma, Lu-Fang'
'Li, Xiu-Qin'
Bin-Liu,
'Wang, Li-Ya'
'Hou, Hong-Wei'

_publ_section_title
;
 Syntheses, structures and magnetic properties of cobalt(ii) and
 nickel(ii) complexes based on 5-methylisophthalate and different
 dipyridyl-containing ligands
;
_journal_issue 15
_journal_name_full CrystEngComm
_journal_page_first 4973
_journal_paper_doi 10.1039/c1ce05177f
_journal_volume 13
_journal_year 2011
_chemical_formula_sum 'C44 H40 Co2 N4 O8'
_chemical_formula_weight 870.66
_chemical_name_systematic
;
?
;
_space_group_IT_number 2
_symmetry_cell_setting triclinic
_symmetry_space_group_name_Hall '-P 1'
_symmetry_space_group_name_H-M 'P -1'
_atom_sites_solution_hydrogens geom
_atom_sites_solution_primary direct
_atom_sites_solution_secondary difmap
_audit_creation_method SHELXL-97
_cell_angle_alpha 68.4050(10)
_cell_angle_beta 84.3380(10)
_cell_angle_gamma 78.1870(10)
_cell_formula_units_Z 1
_cell_length_a 8.9767(9)
_cell_length_b 10.1680(11)
_cell_length_c 11.8647(12)
_cell_measurement_reflns_used 5086
_cell_measurement_temperature 294(2)
_cell_measurement_theta_max 28.16
_cell_measurement_theta_min 2.32
_cell_volume 985.29(18)
_computing_cell_refinement 'Bruker SMART'
_computing_data_collection 'Bruker SMART'
_computing_data_reduction 'Bruker SAINT'
_computing_molecular_graphics 'Bruker SHELXTL'
_computing_publication_material 'Bruker SHELXTL'
_computing_structure_refinement 'SHELXL-97 (Sheldrick, 1997)'
_computing_structure_solution 'SHELXS-97 (Sheldrick, 1990)'
_diffrn_ambient_temperature 294(2)
_diffrn_measured_fraction_theta_full 0.970
_diffrn_measured_fraction_theta_max 0.970
_diffrn_measurement_device_type 'CCD area detector'
_diffrn_measurement_method 'phi and omega scans'
_diffrn_radiation_monochromator graphite
_diffrn_radiation_source 'fine-focus sealed tube'
_diffrn_radiation_type MoK\a
_diffrn_radiation_wavelength 0.71073
_diffrn_reflns_av_R_equivalents 0.0127
_diffrn_reflns_av_sigmaI/netI 0.0179
_diffrn_reflns_limit_h_max 10
_diffrn_reflns_limit_h_min -10
_diffrn_reflns_limit_k_max 12
_diffrn_reflns_limit_k_min -12
_diffrn_reflns_limit_l_max 14
_diffrn_reflns_limit_l_min -14
_diffrn_reflns_number 7031
_diffrn_reflns_theta_full 25.50
_diffrn_reflns_theta_max 25.50
_diffrn_reflns_theta_min 2.32
_diffrn_standards_number 0
_exptl_absorpt_coefficient_mu 0.902
_exptl_absorpt_correction_T_max 0.7953
_exptl_absorpt_correction_T_min 0.7075
_exptl_absorpt_correction_type multi-scan
_exptl_absorpt_process_details sadabs
_exptl_crystal_colour purple
_exptl_crystal_density_diffrn 1.467
_exptl_crystal_density_method 'not measured'
_exptl_crystal_description block
_exptl_crystal_F_000 450
_exptl_crystal_size_max 0.41
_exptl_crystal_size_mid 0.30
_exptl_crystal_size_min 0.27
_refine_diff_density_max 1.025
_refine_diff_density_min -0.470
_refine_diff_density_rms 0.071
_refine_ls_extinction_method none
_refine_ls_goodness_of_fit_ref 1.048
_refine_ls_hydrogen_treatment constr
_refine_ls_matrix_type full
_refine_ls_number_parameters 263
_refine_ls_number_reflns 3553
_refine_ls_number_restraints 0
_refine_ls_restrained_S_all 1.048
_refine_ls_R_factor_all 0.0339
_refine_ls_R_factor_gt 0.0318
_refine_ls_shift/su_max 0.001
_refine_ls_shift/su_mean 0.000
_refine_ls_structure_factor_coef Fsqd
_refine_ls_weighting_details 'calc w=1/[\s^2^(Fo^2^)+(0.0585P)^2^+0.5359P] where P=(Fo^2^+2Fc^2^)/3'
_refine_ls_weighting_scheme calc
_refine_ls_wR_factor_gt 0.0924
_refine_ls_wR_factor_ref 0.0946
_reflns_number_gt 3312
_reflns_number_total 3553
_reflns_threshold_expression >2sigma(I)
_cod_data_source_file c1ce05177f.txt
_cod_data_source_block a
_cod_depositor_comments
;
The following automatic conversions were performed:

'_symmetry_cell_setting' value 'Triclinic' changed to 'triclinic'
according to /home/saulius/struct/CIF-dictionaries/cif_core.dic
dictionary named 'cif_core.dic' version 2.4.1 from 2010-06-29.

Automatic conversion script
Id: cif_fix_values 1715 2011-07-08 13:25:40Z adriana 
;
_cod_original_sg_symbol_H-M P-1
_cod_database_code 7206230

loop_
_symmetry_equiv_pos_as_xyz
'x, y, z'
'-x, -y, -z'

loop_
_atom_site_label
_atom_site_type_symbol
_atom_site_fract_x
_atom_site_fract_y
_atom_site_fract_z
_atom_site_U_iso_or_equiv
_atom_site_adp_type
_atom_site_occupancy
_atom_site_symmetry_multiplicity
_atom_site_calc_flag
_atom_site_refinement_flags
_atom_site_disorder_assembly
_atom_site_disorder_group
Co1 Co 0.35524(3) 0.84583(3) 1.05583(2) 0.02552(12) Uani 1 1 d . . .
O1 O 0.16079(17) 0.72915(16) 1.11845(15) 0.0370(4) Uani 1 1 d . . .
O2 O 0.36937(18) 0.64099(16) 1.03982(16) 0.0396(4) Uani 1 1 d . . .
O3 O 0.42329(17) 0.15491(17) 1.00284(16) 0.0399(4) Uani 1 1 d . . .
O4 O 0.25043(17) 0.02107(15) 1.09653(14) 0.0346(4) Uani 1 1 d . . .
N1 N 0.2776(2) 0.95466(19) 0.87250(17) 0.0320(4) Uani 1 1 d . . .
N2 N 0.5607(2) 1.2461(2) 0.76045(17) 0.0366(4) Uani 1 1 d . . .
C1 C 0.1769(2) 0.49577(19) 1.10636(17) 0.0231(4) Uani 1 1 d . . .
C2 C 0.2660(2) 0.3845(2) 1.07389(17) 0.0229(4) Uani 1 1 d . . .
H2 H 0.3623 0.3939 1.0384 0.028 Uiso 1 1 calc R . .
C3 C 0.2090(2) 0.25902(19) 1.09526(16) 0.0223(4) Uani 1 1 d . . .
C4 C 0.0642(2) 0.2464(2) 1.14908(18) 0.0263(4) Uani 1 1 d . . .
H4 H 0.0272 0.1624 1.1638 0.032 Uiso 1 1 calc R . .
C5 C -0.0258(2) 0.3568(2) 1.18103(19) 0.0280(4) Uani 1 1 d . . .
C6 C 0.0325(2) 0.4820(2) 1.15850(18) 0.0265(4) Uani 1 1 d . . .
H6 H -0.0263 0.5572 1.1787 0.032 Uiso 1 1 calc R . .
C7 C 0.2385(2) 0.6303(2) 1.08684(18) 0.0255(4) Uani 1 1 d . . .
C8 C 0.3024(2) 0.1363(2) 1.06235(17) 0.0230(4) Uani 1 1 d . . .
C9 C -0.1822(3) 0.3404(3) 1.2381(3) 0.0443(6) Uani 1 1 d . . .
H9A H -0.2570 0.3820 1.1762 0.066 Uiso 1 1 calc R . .
H9B H -0.2033 0.3886 1.2955 0.066 Uiso 1 1 calc R . .
H9C H -0.1858 0.2401 1.2788 0.066 Uiso 1 1 calc R . .
C10 C 0.3626(3) 0.9313(2) 0.7798(2) 0.0375(5) Uani 1 1 d . . .
H10 H 0.4507 0.8617 0.7974 0.045 Uiso 1 1 calc R . .
C11 C 0.3261(3) 1.0051(3) 0.6600(2) 0.0419(5) Uani 1 1 d . . .
H11 H 0.3892 0.9846 0.5992 0.050 Uiso 1 1 calc R . .
C12 C 0.1951(3) 1.1103(3) 0.6293(2) 0.0424(5) Uani 1 1 d . . .
C13 C 0.1052(3) 1.1317(3) 0.7254(2) 0.0443(6) Uani 1 1 d . . .
H13 H 0.0151 1.1989 0.7102 0.053 Uiso 1 1 calc R . .
C14 C 0.1487(3) 1.0539(3) 0.8434(2) 0.0381(5) Uani 1 1 d . . .
H14 H 0.0862 1.0706 0.9059 0.046 Uiso 1 1 calc R . .
C15 C 0.1518(3) 1.1966(4) 0.4985(3) 0.0605(8) Uani 1 1 d . . .
H15A H 0.0797 1.2827 0.4964 0.073 Uiso 1 1 calc R . .
H15B H 0.1001 1.1401 0.4702 0.073 Uiso 1 1 calc R . .
C16 C 0.2840(4) 1.2420(4) 0.4092(3) 0.0691(9) Uani 1 1 d . . .
H16A H 0.3662 1.1597 0.4236 0.083 Uiso 1 1 calc R . .
H16B H 0.2498 1.2683 0.3274 0.083 Uiso 1 1 calc R . .
C17 C 0.3467(5) 1.3676(4) 0.4167(3) 0.0686(9) Uani 1 1 d . . .
H17A H 0.4184 1.3972 0.3495 0.082 Uiso 1 1 calc R . .
H17B H 0.2635 1.4481 0.4074 0.082 Uiso 1 1 calc R . .
C18 C 0.4224(3) 1.3287(3) 0.7375(2) 0.0468(6) Uani 1 1 d . . .
H18 H 0.3703 1.3572 0.7988 0.056 Uiso 1 1 calc R . .
C19 C 0.3531(3) 1.3736(3) 0.6275(3) 0.0539(7) Uani 1 1 d . . .
H19 H 0.2569 1.4313 0.6164 0.065 Uiso 1 1 calc R . .
C20 C 0.4256(3) 1.3335(3) 0.5340(2) 0.0508(7) Uani 1 1 d . . .
C21 C 0.5726(3) 1.2528(3) 0.5558(2) 0.0528(7) Uani 1 1 d . . .
H21 H 0.6285 1.2268 0.4946 0.063 Uiso 1 1 calc R . .
C22 C 0.6351(3) 1.2114(3) 0.6680(2) 0.0455(6) Uani 1 1 d . . .
H22 H 0.7329 1.1571 0.6805 0.055 Uiso 1 1 calc R . .

loop_
_atom_site_aniso_label
_atom_site_aniso_U_11
_atom_site_aniso_U_22
_atom_site_aniso_U_33
_atom_site_aniso_U_23
_atom_site_aniso_U_13
_atom_site_aniso_U_12
Co1 0.02825(17) 0.01671(16) 0.03596(18) -0.01436(12) 0.00703(11) -0.00792(11)
O1 0.0374(8) 0.0226(7) 0.0586(10) -0.0241(7) 0.0110(7) -0.0096(6)
O2 0.0359(8) 0.0276(8) 0.0649(11) -0.0271(8) 0.0186(7) -0.0160(6)
O3 0.0313(8) 0.0318(9) 0.0644(11) -0.0280(8) 0.0161(7) -0.0106(6)
O4 0.0416(8) 0.0190(7) 0.0482(9) -0.0188(6) 0.0136(7) -0.0110(6)
N1 0.0362(10) 0.0250(9) 0.0377(10) -0.0133(8) 0.0049(7) -0.0107(7)
N2 0.0425(10) 0.0309(10) 0.0403(10) -0.0152(8) 0.0000(8) -0.0107(8)
C1 0.0282(10) 0.0166(9) 0.0261(9) -0.0084(7) -0.0008(7) -0.0060(7)
C2 0.0241(9) 0.0195(9) 0.0269(9) -0.0097(7) 0.0029(7) -0.0067(7)
C3 0.0270(9) 0.0165(9) 0.0251(9) -0.0092(7) -0.0007(7) -0.0042(7)
C4 0.0298(10) 0.0198(9) 0.0332(10) -0.0120(8) 0.0021(8) -0.0101(8)
C5 0.0275(10) 0.0250(10) 0.0342(11) -0.0135(9) 0.0042(8) -0.0078(8)
C6 0.0284(10) 0.0206(9) 0.0333(10) -0.0145(8) 0.0037(8) -0.0038(8)
C7 0.0292(10) 0.0188(9) 0.0309(10) -0.0110(8) 0.0021(8) -0.0071(8)
C8 0.0260(9) 0.0189(9) 0.0263(9) -0.0108(7) -0.0005(7) -0.0043(7)
C9 0.0369(12) 0.0379(13) 0.0666(16) -0.0287(12) 0.0191(11) -0.0159(10)
C10 0.0409(12) 0.0308(12) 0.0429(13) -0.0170(10) 0.0028(10) -0.0056(9)
C11 0.0485(14) 0.0423(13) 0.0384(12) -0.0189(11) 0.0065(10) -0.0110(11)
C12 0.0453(13) 0.0411(13) 0.0422(13) -0.0121(11) -0.0025(10) -0.0157(10)
C13 0.0354(12) 0.0441(14) 0.0509(14) -0.0147(11) -0.0016(10) -0.0056(10)
C14 0.0338(11) 0.0385(13) 0.0435(13) -0.0161(10) 0.0068(9) -0.0105(9)
C15 0.0586(17) 0.074(2) 0.0457(15) -0.0147(14) -0.0105(13) -0.0138(15)
C16 0.083(2) 0.075(2) 0.0455(16) -0.0145(15) -0.0122(15) -0.0135(18)
C17 0.101(3) 0.0548(18) 0.0455(16) -0.0005(13) -0.0220(16) -0.0265(17)
C18 0.0558(15) 0.0339(13) 0.0514(15) -0.0201(11) -0.0049(12) 0.0014(11)
C19 0.0598(17) 0.0378(14) 0.0614(17) -0.0163(13) -0.0164(13) 0.0014(12)
C20 0.0699(18) 0.0396(14) 0.0437(14) -0.0073(11) -0.0071(12) -0.0234(13)
C21 0.0630(17) 0.0615(17) 0.0394(13) -0.0199(12) 0.0096(12) -0.0252(14)
C22 0.0419(13) 0.0499(15) 0.0465(14) -0.0177(12) 0.0066(11) -0.0149(11)

loop_
_atom_type_symbol
_atom_type_description
_atom_type_scat_dispersion_real
_atom_type_scat_dispersion_imag
_atom_type_scat_source
C C 0.0033 0.0016 'International Tables Vol C Tables 4.2.6.8 and 6.1.1.4'
H H 0.0000 0.0000 'International Tables Vol C Tables 4.2.6.8 and 6.1.1.4'
N N 0.0061 0.0033 'International Tables Vol C Tables 4.2.6.8 and 6.1.1.4'
O O 0.0106 0.0060 'International Tables Vol C Tables 4.2.6.8 and 6.1.1.4'
Co Co 0.3494 0.9721 'International Tables Vol C Tables 4.2.6.8 and 6.1.1.4'

loop_
_geom_angle_atom_site_label_1
_geom_angle_atom_site_label_2
_geom_angle_atom_site_label_3
_geom_angle
_geom_angle_site_symmetry_1
_geom_angle_site_symmetry_3
_geom_angle_publ_flag
O4 Co1 O3 115.54(6) 1_565 2_667 ?
O4 Co1 O2 154.98(6) 1_565 . ?
O3 Co1 O2 89.47(6) 2_667 . ?
O4 Co1 N1 89.37(7) 1_565 . ?
O3 Co1 N1 91.10(7) 2_667 . ?
O2 Co1 N1 90.97(7) . . ?
O4 Co1 N2 87.04(7) 1_565 2_677 ?
O3 Co1 N2 87.19(7) 2_667 2_677 ?
O2 Co1 N2 93.82(7) . 2_677 ?
N1 Co1 N2 174.89(6) . 2_677 ?
O4 Co1 O1 95.02(6) 1_565 . ?
O3 Co1 O1 149.02(6) 2_667 . ?
O2 Co1 O1 60.00(6) . . ?
N1 Co1 O1 94.34(7) . . ?
N2 Co1 O1 89.59(7) 2_677 . ?
O4 Co1 C7 125.00(6) 1_565 . ?
O3 Co1 C7 119.31(6) 2_667 . ?
O2 Co1 C7 30.03(6) . . ?
N1 Co1 C7 93.35(7) . . ?
N2 Co1 C7 91.68(7) 2_677 . ?
O1 Co1 C7 29.98(6) . . ?
C7 O1 Co1 87.76(12) . . ?
C7 O2 Co1 91.69(12) . . ?
C8 O3 Co1 166.17(16) . 2_667 ?
C8 O4 Co1 123.01(13) . 1_545 ?
C10 N1 C14 116.51(19) . . ?
C10 N1 Co1 120.25(15) . . ?
C14 N1 Co1 123.13(15) . . ?
C18 N2 C22 116.6(2) . . ?
C18 N2 Co1 120.29(17) . 2_677 ?
C22 N2 Co1 122.68(17) . 2_677 ?
C6 C1 C2 120.24(17) . . ?
C6 C1 C7 119.79(17) . . ?
C2 C1 C7 119.97(17) . . ?
C3 C2 C1 119.35(17) . . ?
C3 C2 H2 120.3 . . ?
C1 C2 H2 120.3 . . ?
C2 C3 C4 119.63(17) . . ?
C2 C3 C8 120.85(17) . . ?
C4 C3 C8 119.52(16) . . ?
C5 C4 C3 121.47(18) . . ?
C5 C4 H4 119.3 . . ?
C3 C4 H4 119.3 . . ?
C4 C5 C6 118.25(18) . . ?
C4 C5 C9 120.22(18) . . ?
C6 C5 C9 121.53(19) . . ?
C1 C6 C5 121.06(18) . . ?
C1 C6 H6 119.5 . . ?
C5 C6 H6 119.5 . . ?
O1 C7 O2 120.53(18) . . ?
O1 C7 C1 120.41(18) . . ?
O2 C7 C1 119.05(17) . . ?
O1 C7 Co1 62.26(10) . . ?
O2 C7 Co1 58.28(10) . . ?
C1 C7 Co1 176.90(14) . . ?
O3 C8 O4 124.28(18) . . ?
O3 C8 C3 118.71(17) . . ?
O4 C8 C3 117.00(17) . . ?
C5 C9 H9A 109.5 . . ?
C5 C9 H9B 109.5 . . ?
H9A C9 H9B 109.5 . . ?
C5 C9 H9C 109.5 . . ?
H9A C9 H9C 109.5 . . ?
H9B C9 H9C 109.5 . . ?
N1 C10 C11 123.4(2) . . ?
N1 C10 H10 118.3 . . ?
C11 C10 H10 118.3 . . ?
C10 C11 C12 120.3(2) . . ?
C10 C11 H11 119.9 . . ?
C12 C11 H11 119.9 . . ?
C13 C12 C11 116.2(2) . . ?
C13 C12 C15 121.6(2) . . ?
C11 C12 C15 122.2(2) . . ?
C14 C13 C12 120.4(2) . . ?
C14 C13 H13 119.8 . . ?
C12 C13 H13 119.8 . . ?
N1 C14 C13 123.2(2) . . ?
N1 C14 H14 118.4 . . ?
C13 C14 H14 118.4 . . ?
C12 C15 C16 115.9(2) . . ?
C12 C15 H15A 108.3 . . ?
C16 C15 H15A 108.3 . . ?
C12 C15 H15B 108.3 . . ?
C16 C15 H15B 108.3 . . ?
H15A C15 H15B 107.4 . . ?
C17 C16 C15 115.0(3) . . ?
C17 C16 H16A 108.5 . . ?
C15 C16 H16A 108.5 . . ?
C17 C16 H16B 108.5 . . ?
C15 C16 H16B 108.5 . . ?
H16A C16 H16B 107.5 . . ?
C20 C17 C16 114.2(2) . . ?
C20 C17 H17A 108.7 . . ?
C16 C17 H17A 108.7 . . ?
C20 C17 H17B 108.7 . . ?
C16 C17 H17B 108.7 . . ?
H17A C17 H17B 107.6 . . ?
N2 C18 C19 123.4(2) . . ?
N2 C18 H18 118.3 . . ?
C19 C18 H18 118.3 . . ?
C18 C19 C20 120.4(3) . . ?
C18 C19 H19 119.8 . . ?
C20 C19 H19 119.8 . . ?
C19 C20 C21 116.4(2) . . ?
C19 C20 C17 121.9(3) . . ?
C21 C20 C17 121.7(3) . . ?
C22 C21 C20 120.2(3) . . ?
C22 C21 H21 119.9 . . ?
C20 C21 H21 119.9 . . ?
N2 C22 C21 123.0(2) . . ?
N2 C22 H22 118.5 . . ?
C21 C22 H22 118.5 . . ?

loop_
_geom_bond_atom_site_label_1
_geom_bond_atom_site_label_2
_geom_bond_distance
_geom_bond_site_symmetry_2
_geom_bond_publ_flag
Co1 O4 2.0373(14) 1_565 ?
Co1 O3 2.0400(15) 2_667 ?
Co1 O2 2.1374(15) . ?
Co1 N1 2.1571(19) . ?
Co1 N2 2.175(2) 2_677 ?
Co1 O1 2.2247(15) . ?
Co1 C7 2.5116(19) . ?
O1 C7 1.256(2) . ?
O2 C7 1.257(3) . ?
O3 C8 1.244(2) . ?
O3 Co1 2.0400(15) 2_667 ?
O4 C8 1.261(2) . ?
O4 Co1 2.0374(14) 1_545 ?
N1 C10 1.341(3) . ?
N1 C14 1.349(3) . ?
N2 C18 1.339(3) . ?
N2 C22 1.348(3) . ?
N2 Co1 2.175(2) 2_677 ?
C1 C6 1.391(3) . ?
C1 C2 1.399(3) . ?
C1 C7 1.510(3) . ?
C2 C3 1.400(3) . ?
C2 H2 0.9300 . ?
C3 C4 1.399(3) . ?
C3 C8 1.509(3) . ?
C4 C5 1.392(3) . ?
C4 H4 0.9300 . ?
C5 C6 1.401(3) . ?
C5 C9 1.511(3) . ?
C6 H6 0.9300 . ?
C9 H9A 0.9600 . ?
C9 H9B 0.9600 . ?
C9 H9C 0.9600 . ?
C10 C11 1.378(3) . ?
C10 H10 0.9300 . ?
C11 C12 1.394(4) . ?
C11 H11 0.9300 . ?
C12 C13 1.388(4) . ?
C12 C15 1.519(4) . ?
C13 C14 1.380(4) . ?
C13 H13 0.9300 . ?
C14 H14 0.9300 . ?
C15 C16 1.536(5) . ?
C15 H15A 0.9700 . ?
C15 H15B 0.9700 . ?
C16 C17 1.531(5) . ?
C16 H16A 0.9700 . ?
C16 H16B 0.9700 . ?
C17 C20 1.516(4) . ?
C17 H17A 0.9700 . ?
C17 H17B 0.9700 . ?
C18 C19 1.379(4) . ?
C18 H18 0.9300 . ?
C19 C20 1.379(4) . ?
C19 H19 0.9300 . ?
C20 C21 1.396(4) . ?
C21 C22 1.379(4) . ?
C21 H21 0.9300 . ?
C22 H22 0.9300 . ?

loop_
_geom_torsion_atom_site_label_1
_geom_torsion_atom_site_label_2
_geom_torsion_atom_site_label_3
_geom_torsion_atom_site_label_4
_geom_torsion
_geom_torsion_site_symmetry_1
_geom_torsion_site_symmetry_2
_geom_torsion_site_symmetry_3
_geom_torsion_site_symmetry_4
_geom_torsion_publ_flag
O4 Co1 O1 C7 178.92(13) 1_565 . . . ?
O3 Co1 O1 C7 -10.2(2) 2_667 . . . ?
O2 Co1 O1 C7 0.56(12) . . . . ?
N1 Co1 O1 C7 89.18(13) . . . . ?
N2 Co1 O1 C7 -94.09(13) 2_677 . . . ?
O4 Co1 O2 C7 -4.4(2) 1_565 . . . ?
O3 Co1 O2 C7 173.90(14) 2_667 . . . ?
N1 Co1 O2 C7 -95.01(13) . . . . ?
N2 Co1 O2 C7 86.76(14) 2_677 . . . ?
O1 Co1 O2 C7 -0.56(12) . . . . ?
O4 Co1 N1 C10 147.35(17) 1_565 . . . ?
O3 Co1 N1 C10 31.82(17) 2_667 . . . ?
O2 Co1 N1 C10 -57.67(17) . . . . ?
N2 Co1 N1 C10 102.1(7) 2_677 . . . ?
O1 Co1 N1 C10 -117.66(16) . . . . ?
C7 Co1 N1 C10 -87.63(17) . . . . ?
O4 Co1 N1 C14 -28.82(17) 1_565 . . . ?
O3 Co1 N1 C14 -144.36(17) 2_667 . . . ?
O2 Co1 N1 C14 126.16(17) . . . . ?
N2 Co1 N1 C14 -74.1(8) 2_677 . . . ?
O1 Co1 N1 C14 66.17(17) . . . . ?
C7 Co1 N1 C14 96.20(17) . . . . ?
C6 C1 C2 C3 -0.5(3) . . . . ?
C7 C1 C2 C3 178.42(17) . . . . ?
C1 C2 C3 C4 -0.2(3) . . . . ?
C1 C2 C3 C8 -179.51(16) . . . . ?
C2 C3 C4 C5 0.7(3) . . . . ?
C8 C3 C4 C5 179.93(18) . . . . ?
C3 C4 C5 C6 -0.3(3) . . . . ?
C3 C4 C5 C9 179.5(2) . . . . ?
C2 C1 C6 C5 0.8(3) . . . . ?
C7 C1 C6 C5 -178.07(18) . . . . ?
C4 C5 C6 C1 -0.4(3) . . . . ?
C9 C5 C6 C1 179.8(2) . . . . ?
Co1 O1 C7 O2 -1.0(2) . . . . ?
Co1 O1 C7 C1 178.21(17) . . . . ?
Co1 O2 C7 O1 1.0(2) . . . . ?
Co1 O2 C7 C1 -178.18(16) . . . . ?
C6 C1 C7 O1 0.7(3) . . . . ?
C2 C1 C7 O1 -178.24(18) . . . . ?
C6 C1 C7 O2 179.86(19) . . . . ?
C2 C1 C7 O2 0.9(3) . . . . ?
C6 C1 C7 Co1 150(3) . . . . ?
C2 C1 C7 Co1 -29(3) . . . . ?
O4 Co1 C7 O1 -1.31(15) 1_565 . . . ?
O3 Co1 C7 O1 173.97(12) 2_667 . . . ?
O2 Co1 C7 O1 -179.0(2) . . . . ?
N1 Co1 C7 O1 -92.88(13) . . . . ?
N2 Co1 C7 O1 86.25(13) 2_677 . . . ?
O4 Co1 C7 O2 177.72(12) 1_565 . . . ?
O3 Co1 C7 O2 -7.00(16) 2_667 . . . ?
N1 Co1 C7 O2 86.15(14) . . . . ?
N2 Co1 C7 O2 -94.71(14) 2_677 . . . ?
O1 Co1 C7 O2 179.0(2) . . . . ?
O4 Co1 C7 C1 -151(3) 1_565 . . . ?
O3 Co1 C7 C1 24(3) 2_667 . . . ?
O2 Co1 C7 C1 31(3) . . . . ?
N1 Co1 C7 C1 117(3) . . . . ?
N2 Co1 C7 C1 -64(3) 2_677 . . . ?
O1 Co1 C7 C1 -150(3) . . . . ?
Co1 O3 C8 O4 -73.8(6) 2_667 . . . ?
Co1 O3 C8 C3 107.1(6) 2_667 . . . ?
Co1 O4 C8 O3 -1.5(3) 1_545 . . . ?
Co1 O4 C8 C3 177.65(12) 1_545 . . . ?
C2 C3 C8 O3 -8.5(3) . . . . ?
C4 C3 C8 O3 172.27(18) . . . . ?
C2 C3 C8 O4 172.33(18) . . . . ?
C4 C3 C8 O4 -6.9(3) . . . . ?
C14 N1 C10 C11 1.6(3) . . . . ?
Co1 N1 C10 C11 -174.81(18) . . . . ?
N1 C10 C11 C12 0.0(4) . . . . ?
C10 C11 C12 C13 -1.6(4) . . . . ?
C10 C11 C12 C15 178.7(2) . . . . ?
C11 C12 C13 C14 1.6(4) . . . . ?
C15 C12 C13 C14 -178.7(2) . . . . ?
C10 N1 C14 C13 -1.6(3) . . . . ?
Co1 N1 C14 C13 174.71(18) . . . . ?
C12 C13 C14 N1 0.0(4) . . . . ?
C13 C12 C15 C16 141.2(3) . . . . ?
C11 C12 C15 C16 -39.1(4) . . . . ?
C12 C15 C16 C17 -76.0(4) . . . . ?
C15 C16 C17 C20 66.8(4) . . . . ?
C22 N2 C18 C19 2.4(4) . . . . ?
Co1 N2 C18 C19 -170.5(2) 2_677 . . . ?
N2 C18 C19 C20 0.3(4) . . . . ?
C18 C19 C20 C21 -3.0(4) . . . . ?
C18 C19 C20 C17 173.5(3) . . . . ?
C16 C17 C20 C19 -99.3(4) . . . . ?
C16 C17 C20 C21 77.1(4) . . . . ?
C19 C20 C21 C22 3.1(4) . . . . ?
C17 C20 C21 C22 -173.4(3) . . . . ?
C18 N2 C22 C21 -2.3(4) . . . . ?
Co1 N2 C22 C21 170.4(2) 2_677 . . . ?
C20 C21 C22 N2 -0.4(4) . . . . ?
